data_1549193
loop_
_publ_author_name
'Hachem, Hadi'
'Xu, Zijun'
'Bellec, Nathalie'
'Jeannin, Olivier'
'Auban-Senzier, Pascale'
'Guizouarn, Thierry'
'Fourmigu\'e, Marc'
'Lorcy, Dominique'

_publ_section_title
;
 Neutral, closed-shell nickel bis(2-alkylthio-thiazole-4,5-dithiolate)
 complexes as single component molecular conductors.
;
_journal_issue 18
_journal_name_full 'Dalton transactions (Cambridge, England : 2003)'
_journal_page_first 6580
_journal_page_last 6589
_journal_paper_doi 10.1039/c8dt00818c
_journal_volume 47
_journal_year 2018
_chemical_formula_moiety 'C14 H18 N2 Ni S8, C24 H20 P, C7 H8'
_chemical_formula_sum 'C45 H46 N2 Ni P S8'
_chemical_formula_weight 961
_space_group_IT_number 15
_space_group_name_Hall '-C 2yc'
_space_group_name_H-M_alt 'C 1 2/c 1'
_symmetry_cell_setting monoclinic
_symmetry_Int_Tables_number 15
_symmetry_space_group_name_Hall '-C 2yc'
_symmetry_space_group_name_H-M 'C 1 2/c 1'
_atom_sites_solution_hydrogens geom
_audit_conform_dict_location ftp://ftp.iucr.org/pub/cif_core.dic
_audit_conform_dict_name cif_core.dic
_audit_conform_dict_version 2.4.3
_audit_creation_date 2018-03-21T16:01:41-00:00
_audit_creation_method 'WinGX routine CIF_UPDATE'
_audit_update_record
;
2018-03-27 deposited with the CCDC.
2018-04-04 downloaded from the CCDC.
;
_cell_angle_alpha 90
_cell_angle_beta 113.474(2)
_cell_angle_gamma 90
_cell_formula_units_Z 4
_cell_length_a 26.0877(11)
_cell_length_b 7.5048(3)
_cell_length_c 24.9380(10)
_cell_measurement_reflns_used 3342
_cell_measurement_temperature 296(2)
_cell_measurement_theta_max 24.36
_cell_measurement_theta_min 2.88
_cell_measurement_wavelength 0.71073
_cell_volume 4478.4(3)
_computing_cell_refinement 'Bruker APEX2 (Bruker, 2014)'
_computing_data_collection 'Bruker APEX2 (Bruker, 2014)'
_computing_data_reduction 'Bruker APEX2 (Bruker, 2014)'
_computing_molecular_graphics 'Ortep for Windows (Farrugia, 2012)'
_computing_publication_material 'WinGX publication routines (Farrugia, 2012)'
_computing_structure_refinement 'SHELXL-2014/7 (Sheldrick, 2014)'
_computing_structure_solution 'SIR-92 (Altomare et al., 1994)'
_diffrn_ambient_temperature 296(2)
_diffrn_detector 'CCD plate'
_diffrn_measured_fraction_theta_full 0.992
_diffrn_measured_fraction_theta_max 0.991
_diffrn_measurement_device_type 'APEXII, Bruker-AXS'
_diffrn_measurement_method 'CCD rotation images, thick slices'
_diffrn_orient_matrix_UB_11 0.012014
_diffrn_orient_matrix_UB_12 -0.121227
_diffrn_orient_matrix_UB_13 -0.007
_diffrn_orient_matrix_UB_21 -0.039828
_diffrn_orient_matrix_UB_22 -0.032064
_diffrn_orient_matrix_UB_23 -0.023971
_diffrn_orient_matrix_UB_31 0.003981
_diffrn_orient_matrix_UB_32 0.045066
_diffrn_orient_matrix_UB_33 -0.035884
_diffrn_radiation_monochromator graphite
_diffrn_radiation_probe x-ray
_diffrn_radiation_source 'fine-focus sealed tube'
_diffrn_radiation_type MoK\a
_diffrn_radiation_wavelength 0.71073
_diffrn_reflns_av_R_equivalents 0.0359
_diffrn_reflns_av_unetI/netI 0.0524
_diffrn_reflns_Laue_measured_fraction_full 0.992
_diffrn_reflns_Laue_measured_fraction_max 0.991
_diffrn_reflns_limit_h_max 27
_diffrn_reflns_limit_h_min -33
_diffrn_reflns_limit_k_max 6
_diffrn_reflns_limit_k_min -9
_diffrn_reflns_limit_l_max 32
_diffrn_reflns_limit_l_min -32
_diffrn_reflns_number 13916
_diffrn_reflns_point_group_measured_fraction_full 0.992
_diffrn_reflns_point_group_measured_fraction_max 0.991
_diffrn_reflns_theta_full 25.242
_diffrn_reflns_theta_max 27.509
_diffrn_reflns_theta_min 3.081
_diffrn_standards_number 0
_exptl_absorpt_coefficient_mu 0.877
_exptl_absorpt_correction_T_max 0.983
_exptl_absorpt_correction_T_min 0.803
_exptl_absorpt_correction_type multi-scan
_exptl_absorpt_process_details
;
  [Sheldrick, G.M. (2014). SADABS Bruker AXS Inc., Madison, Wisconsin, USA]
;
_exptl_crystal_colour brown
_exptl_crystal_density_diffrn 1.425
_exptl_crystal_density_method 'not measured'
_exptl_crystal_description plate
_exptl_crystal_F_000 2004
_exptl_crystal_size_max 0.25
_exptl_crystal_size_mid 0.23
_exptl_crystal_size_min 0.02
_refine_diff_density_max 0.547
_refine_diff_density_min -0.654
_refine_diff_density_rms 0.072
_refine_ls_extinction_method none
_refine_ls_goodness_of_fit_ref 1.016
_refine_ls_hydrogen_treatment constr
_refine_ls_matrix_type full
_refine_ls_number_constraints 0
_refine_ls_number_parameters 282
_refine_ls_number_reflns 5122
_refine_ls_number_restraints 57
_refine_ls_restrained_S_all 1.022
_refine_ls_R_factor_all 0.0842
_refine_ls_R_factor_gt 0.0488
_refine_ls_shift/su_max 0.001
_refine_ls_shift/su_mean 0
_refine_ls_structure_factor_coef Fsqd
_refine_ls_weighting_details 'w=1/[\s^2^(Fo^2^)+(0.0594P)^2^+7.3825P] where P=(Fo^2^+2Fc^2^)/3'
_refine_ls_weighting_scheme calc
_refine_ls_wR_factor_gt 0.1178
_refine_ls_wR_factor_ref 0.1361
_reflns_Friedel_coverage 0
_reflns_number_gt 3447
_reflns_number_total 5122
_reflns_threshold_expression 'I > 2\s(I)'
_cod_data_source_file c8dt00818c2.cif
_cod_data_source_block shelx_CCDC2
_cod_depositor_comments 'Adding full bibliography for 1549190--1549195.cif.'
_cod_original_sg_symbol_H-M 'C 2/c'
_cod_database_code 1549193

loop_
_symmetry_equiv_pos_as_xyz
'x, y, z'
'-x, y, -z+1/2'
'x+1/2, y+1/2, z'
'-x+1/2, y+1/2, -z+1/2'
'-x, -y, -z'
'x, -y, z-1/2'
'-x+1/2, -y+1/2, -z'
'x+1/2, -y+1/2, z-1/2'

loop_
_atom_site_label
_atom_site_type_symbol
_atom_site_fract_x
_atom_site_fract_y
_atom_site_fract_z
_atom_site_U_iso_or_equiv
_atom_site_adp_type
_atom_site_occupancy
_atom_site_site_symmetry_order
_atom_site_calc_flag
_atom_site_refinement_flags_posn
_atom_site_refinement_flags_adp
_atom_site_refinement_flags_occupancy
_atom_site_disorder_assembly
_atom_site_disorder_group
C1 C 0.89285(13) 0.2030(4) 0.42550(13) 0.0333(7) Uani 1 1 d . . . . .
C2 C 0.93539(13) 0.3164(4) 0.43101(13) 0.0348(7) Uani 1 1 d . . . . .
C3 C 0.84203(14) 0.4268(5) 0.36330(14) 0.0433(8) Uani 1 1 d . . . . .
C4 C 0.78606(14) 0.1758(5) 0.38559(15) 0.0460(9) Uani 1 1 d . . . . .
C5 C 0.73217(17) 0.2764(7) 0.3493(2) 0.0883(17) Uani 1 1 d . . . . .
H5A H 0.7323 0.3902 0.3669 0.133 Uiso 1 1 calc R U . . .
H5B H 0.7005 0.2085 0.3481 0.133 Uiso 1 1 calc R U . . .
H5C H 0.73 0.2932 0.3103 0.133 Uiso 1 1 calc R U . . .
C6 C 0.78990(17) 0.1578(7) 0.44820(17) 0.0652(12) Uani 1 1 d . . . . .
H6A H 0.8199 0.0783 0.4697 0.098 Uiso 1 1 calc R U . . .
H6B H 0.7554 0.111 0.4475 0.098 Uiso 1 1 calc R U . . .
H6C H 0.7968 0.2727 0.4667 0.098 Uiso 1 1 calc R U . . .
C7 C 0.78201(17) -0.0055(6) 0.35615(18) 0.0591(11) Uani 1 1 d . . . . .
H7A H 0.7759 0.0117 0.3159 0.089 Uiso 1 1 calc R U . . .
H7B H 0.7514 -0.0717 0.3583 0.089 Uiso 1 1 calc R U . . .
H7C H 0.8162 -0.0702 0.3757 0.089 Uiso 1 1 calc R U . . .
C8 C 0.95317(13) 0.2736(5) 0.26677(14) 0.0354(7) Uani 1 1 d . . . . .
C9 C 0.89625(14) 0.2910(5) 0.23969(16) 0.0472(9) Uani 1 1 d . . . . .
H9 H 0.8805 0.3832 0.2133 0.057 Uiso 1 1 calc R U . . .
C10 C 0.86244(17) 0.1694(6) 0.25219(19) 0.0625(12) Uani 1 1 d . . . . .
H10 H 0.8238 0.1793 0.2336 0.075 Uiso 1 1 calc R U . . .
C11 C 0.88554(19) 0.0350(6) 0.29158(19) 0.0606(12) Uani 1 1 d . . . . .
H11 H 0.8625 -0.0464 0.2994 0.073 Uiso 1 1 calc R U . . .
C12 C 0.94191(19) 0.0202(5) 0.31924(18) 0.0541(10) Uani 1 1 d . . . . .
H12 H 0.9573 -0.0698 0.3466 0.065 Uiso 1 1 calc R U . . .
C13 C 0.97630(16) 0.1367(5) 0.30720(15) 0.0453(9) Uani 1 1 d . . . . .
H13 H 1.0149 0.1248 0.3259 0.054 Uiso 1 1 calc R U . . .
C14 C 1.03755(13) 0.5614(5) 0.30998(13) 0.0322(7) Uani 1 1 d . . . . .
C15 C 1.03537(15) 0.5427(5) 0.36400(14) 0.0431(9) Uani 1 1 d . . . . .
H15 H 1.0163 0.447 0.3711 0.052 Uiso 1 1 calc R U . . .
C16 C 1.06133(17) 0.6651(6) 0.40742(16) 0.0581(11) Uani 1 1 d . . . . .
H16 H 1.0593 0.6528 0.4437 0.07 Uiso 1 1 calc R U . . .
C17 C 1.09017(16) 0.8054(6) 0.39749(16) 0.0553(10) Uani 1 1 d . . . . .
H17 H 1.1073 0.8887 0.4268 0.066 Uiso 1 1 calc R U . . .
C18 C 1.09370(15) 0.8227(5) 0.34429(16) 0.0488(9) Uani 1 1 d . . . . .
H18 H 1.1141 0.916 0.338 0.059 Uiso 1 1 calc R U . . .
C19 C 1.06719(14) 0.7026(5) 0.30036(14) 0.0420(8) Uani 1 1 d . . . . .
H19 H 1.0691 0.716 0.2641 0.05 Uiso 1 1 calc R U . . .
C20 C 0.7530(5) 0.6868(15) 0.4622(6) 0.127(2) Uani 0.5 1 d G U P A -1
H20 H 0.7791 0.6375 0.4498 0.153 Uiso 0.5 1 calc R U P A -1
C21 C 0.6981(5) 0.7113(14) 0.4226(4) 0.125(2) Uani 0.5 1 d G U P A -1
H21 H 0.6875 0.6783 0.3837 0.151 Uiso 0.5 1 calc R U P A -1
C22 C 0.6591(4) 0.7850(17) 0.4412(5) 0.126(3) Uani 0.5 1 d G U P A -1
H22 H 0.6224 0.8014 0.4147 0.151 Uiso 0.5 1 calc R U P A -1
C23 C 0.6750(4) 0.8343(13) 0.4994(5) 0.120(2) Uani 0.5 1 d G U P A -1
H23 H 0.6489 0.8836 0.5118 0.144 Uiso 0.5 1 calc R U P A -1
C24 C 0.7298(5) 0.8098(14) 0.5389(4) 0.125(2) Uani 0.5 1 d G U P A -1
H24 H 0.7405 0.8428 0.5778 0.15 Uiso 0.5 1 calc R U P A -1
C25 C 0.7689(4) 0.7361(18) 0.5204(5) 0.130(2) Uani 0.5 1 d G U P A -1
C26 C 0.8302(7) 0.728(3) 0.5570(8) 0.148(4) Uani 0.5 1 d . U P A -1
H26A H 0.8488 0.6717 0.5352 0.223 Uiso 0.5 1 calc R U P A -1
H26B H 0.8444 0.8466 0.5675 0.223 Uiso 0.5 1 calc R U P A -1
H26C H 0.8366 0.6606 0.5918 0.223 Uiso 0.5 1 calc R U P A -1
N1 N 0.83907(10) 0.2693(4) 0.38914(11) 0.0367(6) Uani 1 1 d . . . . .
S1 S 0.90979(3) -0.00468(12) 0.45790(4) 0.0386(2) Uani 1 1 d . . . . .
S2 S 1.00432(3) 0.26758(12) 0.47095(4) 0.0386(2) Uani 1 1 d . . . . .
S3 S 0.90999(4) 0.50618(13) 0.38988(4) 0.0464(2) Uani 1 1 d . . . . .
S4 S 0.79524(5) 0.55212(18) 0.31119(5) 0.0720(4) Uani 1 1 d . . . . .
Ni Ni 1 0 0.5 0.02998(16) Uani 1 2 d S . P . .
P1 P 1 0.41658(17) 0.25 0.0308(3) Uani 1 2 d S T P . .

loop_
_atom_site_aniso_label
_atom_site_aniso_U_11
_atom_site_aniso_U_22
_atom_site_aniso_U_33
_atom_site_aniso_U_23
_atom_site_aniso_U_13
_atom_site_aniso_U_12
C1 0.0301(16) 0.0379(19) 0.0280(15) 0.0007(14) 0.0076(13) 0.0090(14)
C2 0.0348(17) 0.0345(18) 0.0300(15) 0.0040(14) 0.0074(13) 0.0053(14)
C3 0.0404(19) 0.049(2) 0.0339(17) -0.0030(17) 0.0077(15) 0.0118(17)
C4 0.0292(17) 0.055(2) 0.049(2) -0.0050(18) 0.0108(15) 0.0053(16)
C5 0.037(2) 0.090(4) 0.122(4) 0.014(3) 0.015(3) 0.015(2)
C6 0.052(2) 0.086(3) 0.066(3) -0.014(2) 0.032(2) -0.010(2)
C7 0.045(2) 0.069(3) 0.056(2) -0.014(2) 0.0131(19) -0.008(2)
C8 0.0346(17) 0.039(2) 0.0376(17) -0.0053(15) 0.0197(14) -0.0025(15)
C9 0.0351(18) 0.056(2) 0.050(2) -0.0020(18) 0.0161(16) -0.0032(17)
C10 0.042(2) 0.076(3) 0.075(3) -0.014(3) 0.029(2) -0.018(2)
C11 0.070(3) 0.061(3) 0.071(3) -0.023(2) 0.050(3) -0.031(2)
C12 0.076(3) 0.042(2) 0.056(2) -0.0003(18) 0.039(2) -0.008(2)
C13 0.047(2) 0.041(2) 0.052(2) 0.0013(17) 0.0242(17) -0.0015(17)
C14 0.0286(16) 0.0383(18) 0.0283(15) 0.0020(14) 0.0097(13) 0.0012(14)
C15 0.047(2) 0.050(2) 0.0352(18) -0.0007(16) 0.0202(16) -0.0056(17)
C16 0.069(3) 0.070(3) 0.0353(19) -0.008(2) 0.0213(19) -0.011(2)
C17 0.052(2) 0.061(3) 0.044(2) -0.014(2) 0.0087(18) -0.008(2)
C18 0.043(2) 0.044(2) 0.055(2) -0.0012(18) 0.0151(18) -0.0094(17)
C19 0.0415(19) 0.048(2) 0.0346(17) 0.0002(16) 0.0134(15) -0.0101(16)
C20 0.159(5) 0.073(4) 0.143(4) 0.003(4) 0.053(4) -0.010(4)
C21 0.158(5) 0.072(4) 0.138(4) 0.005(4) 0.050(4) -0.014(5)
C22 0.152(5) 0.071(4) 0.145(5) 0.013(4) 0.049(4) -0.017(4)
C23 0.153(4) 0.066(4) 0.141(5) 0.014(4) 0.058(4) -0.022(4)
C24 0.161(5) 0.071(4) 0.139(4) 0.006(4) 0.055(4) -0.017(4)
C25 0.155(4) 0.075(4) 0.145(4) 0.006(4) 0.044(4) -0.008(4)
C26 0.141(5) 0.080(7) 0.182(7) 0.035(7) 0.021(5) -0.011(6)
N1 0.0275(13) 0.0416(17) 0.0345(14) 0.0015(13) 0.0056(11) 0.0078(12)
S1 0.0278(4) 0.0389(5) 0.0430(5) 0.0090(4) 0.0077(4) 0.0010(4)
S2 0.0292(4) 0.0379(5) 0.0413(5) 0.0107(4) 0.0063(3) -0.0002(4)
S3 0.0438(5) 0.0386(5) 0.0466(5) 0.0118(4) 0.0073(4) 0.0068(4)
S4 0.0574(7) 0.0703(8) 0.0635(7) 0.0204(6) -0.0022(5) 0.0228(6)
Ni 0.0258(3) 0.0337(3) 0.0268(3) 0.0053(2) 0.0066(2) 0.0027(2)
P1 0.0293(6) 0.0352(7) 0.0294(6) 0 0.0133(5) 0

loop_
_atom_type_symbol
_atom_type_description
_atom_type_scat_dispersion_real
_atom_type_scat_dispersion_imag
_atom_type_scat_source
C C 0.0033 0.0016 'International Tables Vol C Tables 4.2.6.8 and 6.1.1.4'
H H 0 0 'International Tables Vol C Tables 4.2.6.8 and 6.1.1.4'
N N 0.0061 0.0033 'International Tables Vol C Tables 4.2.6.8 and 6.1.1.4'
S S 0.1246 0.1234 'International Tables Vol C Tables 4.2.6.8 and 6.1.1.4'
Ni Ni 0.3393 1.1124 'International Tables Vol C Tables 4.2.6.8 and 6.1.1.4'
P P 0.1023 0.0942 'International Tables Vol C Tables 4.2.6.8 and 6.1.1.4'

loop_
_geom_angle_atom_site_label_1
_geom_angle_atom_site_label_2
_geom_angle_atom_site_label_3
_geom_angle
_geom_angle_site_symmetry_1
_geom_angle_site_symmetry_3
C2 C1 N1 113.8(3) . .
C2 C1 S1 118.0(2) . .
N1 C1 S1 128.0(3) . .
C1 C2 S2 123.4(2) . .
C1 C2 S3 110.6(2) . .
S2 C2 S3 126.0(2) . .
N1 C3 S4 133.9(3) . .
N1 C3 S3 111.1(2) . .
S4 C3 S3 115.0(2) . .
N1 C4 C7 109.0(3) . .
N1 C4 C6 107.0(3) . .
C7 C4 C6 112.0(4) . .
N1 C4 C5 114.0(3) . .
C7 C4 C5 106.4(3) . .
C6 C4 C5 108.5(3) . .
C4 C5 H5A 109.5 . .
C4 C5 H5B 109.5 . .
H5A C5 H5B 109.5 . .
C4 C5 H5C 109.5 . .
H5A C5 H5C 109.5 . .
H5B C5 H5C 109.5 . .
C4 C6 H6A 109.5 . .
C4 C6 H6B 109.5 . .
H6A C6 H6B 109.5 . .
C4 C6 H6C 109.5 . .
H6A C6 H6C 109.5 . .
H6B C6 H6C 109.5 . .
C4 C7 H7A 109.5 . .
C4 C7 H7B 109.5 . .
H7A C7 H7B 109.5 . .
C4 C7 H7C 109.5 . .
H7A C7 H7C 109.5 . .
H7B C7 H7C 109.5 . .
C9 C8 C13 119.9(3) . .
C9 C8 P1 122.1(3) . .
C13 C8 P1 118.0(3) . .
C8 C9 C10 119.1(4) . .
C8 C9 H9 120.4 . .
C10 C9 H9 120.4 . .
C11 C10 C9 120.5(4) . .
C11 C10 H10 119.7 . .
C9 C10 H10 119.7 . .
C12 C11 C10 120.2(4) . .
C12 C11 H11 119.9 . .
C10 C11 H11 119.9 . .
C11 C12 C13 120.5(4) . .
C11 C12 H12 119.7 . .
C13 C12 H12 119.7 . .
C12 C13 C8 119.7(4) . .
C12 C13 H13 120.2 . .
C8 C13 H13 120.2 . .
C15 C14 C19 119.3(3) . .
C15 C14 P1 122.2(3) . .
C19 C14 P1 118.4(2) . .
C16 C15 C14 120.2(3) . .
C16 C15 H15 119.9 . .
C14 C15 H15 119.9 . .
C17 C16 C15 120.2(3) . .
C17 C16 H16 119.9 . .
C15 C16 H16 119.9 . .
C18 C17 C16 120.0(4) . .
C18 C17 H17 120 . .
C16 C17 H17 120 . .
C17 C18 C19 120.2(4) . .
C17 C18 H18 119.9 . .
C19 C18 H18 119.9 . .
C18 C19 C14 120.1(3) . .
C18 C19 H19 120 . .
C14 C19 H19 120 . .
C21 C20 C25 120 . .
C21 C20 H20 120 . .
C25 C20 H20 120 . .
C20 C21 C22 120 . .
C20 C21 H21 120 . .
C22 C21 H21 120 . .
C23 C22 C21 120 . .
C23 C22 H22 120 . .
C21 C22 H22 120 . .
C24 C23 C22 120 . .
C24 C23 H23 120 . .
C22 C23 H23 120 . .
C25 C24 C23 120 . .
C25 C24 H24 120 . .
C23 C24 H24 120 . .
C24 C25 C20 120 . .
C24 C25 C26 124.1(10) . .
C20 C25 C26 115.4(10) . .
C25 C26 H26A 109.5 . .
C25 C26 H26B 109.5 . .
H26A C26 H26B 109.5 . .
C25 C26 H26C 109.5 . .
H26A C26 H26C 109.5 . .
H26B C26 H26C 109.5 . .
C3 N1 C1 112.2(3) . .
C3 N1 C4 126.4(3) . .
C1 N1 C4 121.2(3) . .
C1 S1 Ni 103.78(11) . .
C2 S2 Ni 102.22(12) . .
C2 S3 C3 92.03(17) . .
S2 Ni S2 180 . 5_756
S2 Ni S1 87.45(3) . 5_756
S2 Ni S1 92.56(3) 5_756 5_756
S2 Ni S1 92.55(3) . .
S2 Ni S1 87.45(3) 5_756 .
S1 Ni S1 180 5_756 .
C14 P1 C14 105.3(2) 2_755 .
C14 P1 C8 111.11(14) 2_755 .
C14 P1 C8 111.37(14) . .
C14 P1 C8 111.37(14) 2_755 2_755
C14 P1 C8 111.11(14) . 2_755
C8 P1 C8 106.6(2) . 2_755

loop_
_geom_bond_atom_site_label_1
_geom_bond_atom_site_label_2
_geom_bond_distance
_geom_bond_site_symmetry_2
C1 C2 1.361(5) .
C1 N1 1.423(4) .
C1 S1 1.730(3) .
C2 S2 1.713(3) .
C2 S3 1.726(3) .
C3 N1 1.363(5) .
C3 S4 1.673(4) .
C3 S3 1.733(4) .
C4 N1 1.521(4) .
C4 C7 1.529(5) .
C4 C6 1.530(5) .
C4 C5 1.533(5) .
C5 H5A 0.96 .
C5 H5B 0.96 .
C5 H5C 0.96 .
C6 H6A 0.96 .
C6 H6B 0.96 .
C6 H6C 0.96 .
C7 H7A 0.96 .
C7 H7B 0.96 .
C7 H7C 0.96 .
C8 C9 1.371(5) .
C8 C13 1.397(5) .
C8 P1 1.796(3) .
C9 C10 1.388(5) .
C9 H9 0.93 .
C10 C11 1.369(6) .
C10 H10 0.93 .
C11 C12 1.357(6) .
C11 H11 0.93 .
C12 C13 1.369(5) .
C12 H12 0.93 .
C13 H13 0.93 .
C14 C15 1.378(4) .
C14 C19 1.388(5) .
C14 P1 1.792(3) .
C15 C16 1.375(5) .
C15 H15 0.93 .
C16 C17 1.373(6) .
C16 H16 0.93 .
C17 C18 1.372(5) .
C17 H17 0.93 .
C18 C19 1.373(5) .
C18 H18 0.93 .
C19 H19 0.93 .
C20 C21 1.39 .
C20 C25 1.39 .
C20 H20 0.93 .
C21 C22 1.39 .
C21 H21 0.93 .
C22 C23 1.39 .
C22 H22 0.93 .
C23 C24 1.39 .
C23 H23 0.93 .
C24 C25 1.39 .
C24 H24 0.93 .
C25 C26 1.494(15) .
C26 H26A 0.96 .
C26 H26B 0.96 .
C26 H26C 0.96 .
S1 Ni 2.1619(8) .
S2 Ni 2.1530(8) .
Ni S2 2.1530(9) 5_756
Ni S1 2.1619(8) 5_756
P1 C14 1.792(3) 2_755
P1 C8 1.796(3) 2_755

loop_
_geom_torsion_atom_site_label_1
_geom_torsion_atom_site_label_2
_geom_torsion_atom_site_label_3
_geom_torsion_atom_site_label_4
_geom_torsion
_geom_torsion_site_symmetry_4
N1 C1 C2 S2 -178.6(2) .
S1 C1 C2 S2 -3.0(4) .
N1 C1 C2 S3 -1.4(4) .
S1 C1 C2 S3 174.18(16) .
C13 C8 C9 C10 -1.3(5) .
P1 C8 C9 C10 176.2(3) .
C8 C9 C10 C11 0.8(6) .
C9 C10 C11 C12 0.5(6) .
C10 C11 C12 C13 -1.4(6) .
C11 C12 C13 C8 1.0(6) .
C9 C8 C13 C12 0.4(5) .
P1 C8 C13 C12 -177.2(3) .
C19 C14 C15 C16 1.4(5) .
P1 C14 C15 C16 -174.9(3) .
C14 C15 C16 C17 -0.8(6) .
C15 C16 C17 C18 -0.7(7) .
C16 C17 C18 C19 1.7(6) .
C17 C18 C19 C14 -1.2(6) .
C15 C14 C19 C18 -0.4(5) .
P1 C14 C19 C18 176.1(3) .
C25 C20 C21 C22 0 .
C20 C21 C22 C23 0 .
C21 C22 C23 C24 0 .
C22 C23 C24 C25 0 .
C23 C24 C25 C20 0 .
C23 C24 C25 C26 171.0(18) .
C21 C20 C25 C24 0 .
C21 C20 C25 C26 -171.7(17) .
S4 C3 N1 C1 170.9(3) .
S3 C3 N1 C1 -6.8(3) .
S4 C3 N1 C4 -14.0(5) .
S3 C3 N1 C4 168.3(2) .
C2 C1 N1 C3 5.4(4) .
S1 C1 N1 C3 -169.7(2) .
C2 C1 N1 C4 -170.0(3) .
S1 C1 N1 C4 15.0(4) .
C7 C4 N1 C3 118.0(4) .
C6 C4 N1 C3 -120.6(4) .
C5 C4 N1 C3 -0.7(5) .
C7 C4 N1 C1 -67.3(4) .
C6 C4 N1 C1 54.0(4) .
C5 C4 N1 C1 174.0(3) .
C2 C1 S1 Ni 1.4(3) .
N1 C1 S1 Ni 176.3(2) .
C1 C2 S2 Ni 2.8(3) .
S3 C2 S2 Ni -173.91(19) .
C1 C2 S3 C3 -2.1(3) .
S2 C2 S3 C3 175.0(2) .
N1 C3 S3 C2 5.1(3) .
S4 C3 S3 C2 -173.0(2) .
C15 C14 P1 C14 129.1(3) 2_755
C19 C14 P1 C14 -47.2(2) 2_755
C15 C14 P1 C8 8.6(3) .
C19 C14 P1 C8 -167.8(3) .
C15 C14 P1 C8 -110.1(3) 2_755
C19 C14 P1 C8 73.5(3) 2_755
C9 C8 P1 C14 -6.0(3) 2_755
C13 C8 P1 C14 171.6(3) 2_755
C9 C8 P1 C14 111.1(3) .
C13 C8 P1 C14 -71.4(3) .
C9 C8 P1 C8 -127.5(3) 2_755
C13 C8 P1 C8 50.0(2) 2_755
